data_4028036
loop_
_publ_author_name
'Koichi Mitsudo'
'Jyunji Harada'
'Yo Tanaka'
'Hiroki Mandai'
'Chie Nishioka'
'Hideo Tanaka'
'Atsushi Wakamiya'
'Yasujiro Murata'
'Seiji Suga'

_publ_contact_author_address
;
Graduate School of Natural Science and Technology, Okayama University,
3-1-1 Tsushima-naka, Okayama 700-8530, Japan
;
_publ_contact_author_email suga@cc.okayama-u.ac.jp
_publ_contact_author_fax +81-86-251-8081
_publ_contact_author_name 'Seiji Suga'
_publ_contact_author_phone +81-86-251-8081
_publ_section_title
;
 Synthesis of Hexa(furan-2-yl)benzenes and Their \p-Extended Derivatives
;
_journal_name_full 'Journal of Organic Chemistry'
_journal_page_first 2763
_journal_page_last 2768
_journal_paper_doi 10.1021/jo302652r
_journal_volume 78
_journal_year 2013
_chemical_formula_moiety 'C36 H30 O6'
_chemical_formula_sum 'C36 H30 O6'
_chemical_formula_weight 558.60
_chemical_name_common hexakis(5-methylfuran-2-yl)benzene
_chemical_name_systematic hexakis(5-methylfuran-2-yl)benzene
_space_group_IT_number 2
_symmetry_cell_setting triclinic
_symmetry_Int_Tables_number 2
_symmetry_space_group_name_Hall '-P 1'
_symmetry_space_group_name_H-M 'P -1'
_atom_sites_solution_hydrogens geom
_atom_sites_solution_primary direct
_atom_sites_solution_secondary difmap
_cell_angle_alpha 98.048(10)
_cell_angle_beta 101.158(7)
_cell_angle_gamma 97.855(8)
_cell_formula_units_Z 1
_cell_length_a 7.657(4)
_cell_length_b 8.565(5)
_cell_length_c 11.673(7)
_cell_measurement_reflns_used 1998
_cell_measurement_temperature 93.1500
_cell_measurement_theta_max 27.5165
_cell_measurement_theta_min 3.2721
_cell_volume 733.0(7)
_computing_cell_refinement 'CrystalClear (Rigaku Inc., 2008)'
_computing_data_collection 'CrystalClear (Rigaku Inc., 2008)'
_computing_data_reduction 'CrystalClear (Rigaku Inc., 2008)'
_computing_molecular_graphics 'Yadokari-XG 2009 (Wakita Nemoto et al., 2009)'
_computing_publication_material 'Yadokari-XG 2009 (Wakita,Nemoto et al., 2009)'
_computing_structure_refinement 'SHELXL-97 (Sheldrick, 1997)'
_computing_structure_solution 'SIR2004 (Burla, et al., 2005)'
_diffrn_ambient_temperature 93.1500
_diffrn_detector_area_resol_mean 28.5714
_diffrn_measured_fraction_theta_full 0.993
_diffrn_measured_fraction_theta_max 0.993
_diffrn_measurement_device_type 'Rigaku Saturn724'
_diffrn_measurement_method dtprofit.ref
_diffrn_radiation_monochromator Confocal
_diffrn_radiation_source 'Rotating Anode'
_diffrn_radiation_type MoK\a
_diffrn_radiation_wavelength 0.71075
_diffrn_reflns_av_R_equivalents 0.0441
_diffrn_reflns_av_sigmaI/netI 0.0497
_diffrn_reflns_limit_h_max 9
_diffrn_reflns_limit_h_min -9
_diffrn_reflns_limit_k_max 11
_diffrn_reflns_limit_k_min -11
_diffrn_reflns_limit_l_max 15
_diffrn_reflns_limit_l_min -15
_diffrn_reflns_number 11516
_diffrn_reflns_theta_full 27.55
_diffrn_reflns_theta_max 27.55
_diffrn_reflns_theta_min 3.27
_exptl_absorpt_coefficient_mu 0.086
_exptl_absorpt_correction_T_max 1.0000
_exptl_absorpt_correction_T_min 0.8117
_exptl_absorpt_correction_type multi-scan
_exptl_absorpt_process_details 'REQAB (Rigaku, 1998)'
_exptl_crystal_colour Yellow
_exptl_crystal_density_diffrn 1.265
_exptl_crystal_description Platelet
_exptl_crystal_F_000 294
_exptl_crystal_size_max 0.1600
_exptl_crystal_size_mid 0.1300
_exptl_crystal_size_min 0.0600
_refine_diff_density_max 0.196
_refine_diff_density_min -0.249
_refine_diff_density_rms 0.048
_refine_ls_extinction_method none
_refine_ls_goodness_of_fit_ref 1.002
_refine_ls_matrix_type full
_refine_ls_number_parameters 193
_refine_ls_number_reflns 3346
_refine_ls_number_restraints 0
_refine_ls_restrained_S_all 1.002
_refine_ls_R_factor_all 0.0634
_refine_ls_R_factor_gt 0.0457
_refine_ls_shift/su_max 0.000
_refine_ls_shift/su_mean 0.000
_refine_ls_structure_factor_coef Fsqd
_refine_ls_weighting_details 'calc w=1/[\s^2^(Fo^2^)+(0.0624P)^2^+0.0000P] where P=(Fo^2^+2Fc^2^)/3'
_refine_ls_weighting_scheme calc
_refine_ls_wR_factor_gt 0.1073
_refine_ls_wR_factor_ref 0.1187
_reflns_number_gt 2411
_reflns_number_total 3346
_reflns_threshold_expression >2sigma(I)
_cod_data_source_file jo302652r_si_002_4.cif
_cod_data_source_block 2b
_cod_database_code 4028036

loop_
_symmetry_equiv_pos_as_xyz
'x, y, z'
'-x, -y, -z'

loop_
_atom_site_label
_atom_site_type_symbol
_atom_site_fract_x
_atom_site_fract_y
_atom_site_fract_z
_atom_site_U_iso_or_equiv
_atom_site_adp_type
_atom_site_occupancy
_atom_site_symmetry_multiplicity
_atom_site_calc_flag
_atom_site_refinement_flags
C1 C 0.62733(18) -0.09852(15) 0.52977(12) 0.0202(3) Uani 1 1 d .
C2 C 0.52002(18) -0.12719(15) 0.41480(12) 0.0199(3) Uani 1 1 d .
C3 C 0.39165(18) -0.02737(15) 0.38479(12) 0.0206(3) Uani 1 1 d .
C4 C 0.74998(18) -0.21011(16) 0.56610(12) 0.0205(3) Uani 1 1 d .
C5 C 0.72439(18) -0.34976(16) 0.60602(12) 0.0224(3) Uani 1 1 d .
H5 H 0.6136 -0.4045 0.6166 0.027 Uiso 1 1 calc R
C6 C 0.89726(19) -0.39967(17) 0.62940(13) 0.0251(3) Uani 1 1 d .
H6 H 0.9229 -0.4939 0.6588 0.030 Uiso 1 1 calc R
C7 C 1.01634(19) -0.28804(16) 0.60182(13) 0.0237(3) Uani 1 1 d .
O1 O 0.92863(12) -0.16922(11) 0.56172(9) 0.0236(2) Uani 1 1 d .
C8 C 1.2129(2) -0.26614(19) 0.60603(15) 0.0323(4) Uani 1 1 d .
H8 H 1.2603 -0.3610 0.6281 0.048 Uiso 1 1 calc R
H8A H 1.2741 -0.1718 0.6649 0.048 Uiso 1 1 calc R
H8B H 1.2345 -0.2512 0.5279 0.048 Uiso 1 1 calc R
C9 C 0.54049(19) -0.26109(16) 0.32787(12) 0.0218(3) Uani 1 1 d .
C10 C 0.6858(2) -0.31617(17) 0.29700(13) 0.0281(3) Uani 1 1 d .
H10 H 0.8092 -0.2759 0.3323 0.034 Uiso 1 1 calc R
C11 C 0.6170(2) -0.44633(18) 0.20123(13) 0.0313(4) Uani 1 1 d .
H11 H 0.6862 -0.5088 0.1601 0.038 Uiso 1 1 calc R
C12 C 0.4351(2) -0.46415(17) 0.17999(13) 0.0280(3) Uani 1 1 d .
O2 O 0.38413(13) -0.35179(11) 0.25752(8) 0.0240(2) Uani 1 1 d .
C13 C 0.2853(2) -0.57780(19) 0.09727(14) 0.0394(4) Uani 1 1 d .
H13 H 0.3336 -0.6402 0.0373 0.059 Uiso 1 1 calc R
H13A H 0.1975 -0.5182 0.0583 0.059 Uiso 1 1 calc R
H13B H 0.2260 -0.6502 0.1415 0.059 Uiso 1 1 calc R
C14 C 0.27660(19) -0.05418(16) 0.26520(13) 0.0219(3) Uani 1 1 d .
C15 C 0.0953(2) -0.08016(17) 0.22520(14) 0.0280(3) Uani 1 1 d .
H15 H 0.0069 -0.0736 0.2719 0.034 Uiso 1 1 calc R
C16 C 0.0627(2) -0.11921(18) 0.09939(14) 0.0323(4) Uani 1 1 d .
H16 H -0.0521 -0.1450 0.0463 0.039 Uiso 1 1 calc R
C17 C 0.2241(2) -0.11287(17) 0.06955(14) 0.0294(4) Uani 1 1 d .
O3 O 0.36004(13) -0.07170(11) 0.17039(8) 0.0247(2) Uani 1 1 d .
C18 C 0.2810(2) -0.1355(2) -0.04536(14) 0.0416(4) Uani 1 1 d .
H18 H 0.1761 -0.1840 -0.1089 0.062 Uiso 1 1 calc R
H18A H 0.3721 -0.2058 -0.0418 0.062 Uiso 1 1 calc R
H18B H 0.3326 -0.0315 -0.0612 0.062 Uiso 1 1 calc R

loop_
_atom_site_aniso_label
_atom_site_aniso_U_11
_atom_site_aniso_U_22
_atom_site_aniso_U_33
_atom_site_aniso_U_23
_atom_site_aniso_U_13
_atom_site_aniso_U_12
C1 0.0181(7) 0.0189(6) 0.0249(8) 0.0079(6) 0.0051(6) 0.0031(5)
C2 0.0189(7) 0.0186(7) 0.0238(8) 0.0072(6) 0.0064(6) 0.0030(5)
C3 0.0180(7) 0.0201(7) 0.0249(8) 0.0081(6) 0.0051(6) 0.0019(5)
C4 0.0172(7) 0.0218(7) 0.0229(8) 0.0053(6) 0.0039(6) 0.0045(5)
C5 0.0197(7) 0.0229(7) 0.0263(8) 0.0078(6) 0.0059(6) 0.0043(5)
C6 0.0250(8) 0.0239(7) 0.0300(8) 0.0098(6) 0.0076(6) 0.0089(6)
C7 0.0226(7) 0.0246(7) 0.0271(8) 0.0083(6) 0.0059(6) 0.0104(6)
O1 0.0179(5) 0.0239(5) 0.0319(6) 0.0112(4) 0.0058(4) 0.0065(4)
C8 0.0232(8) 0.0350(9) 0.0435(10) 0.0148(7) 0.0093(7) 0.0098(6)
C9 0.0238(7) 0.0196(7) 0.0221(8) 0.0069(6) 0.0037(6) 0.0032(5)
C10 0.0288(8) 0.0298(8) 0.0290(9) 0.0080(7) 0.0090(7) 0.0094(6)
C11 0.0411(9) 0.0304(8) 0.0267(9) 0.0047(7) 0.0119(7) 0.0144(7)
C12 0.0424(9) 0.0231(7) 0.0197(8) 0.0024(6) 0.0086(7) 0.0077(6)
O2 0.0273(6) 0.0211(5) 0.0229(6) 0.0029(4) 0.0045(4) 0.0037(4)
C13 0.0525(11) 0.0347(9) 0.0260(9) -0.0020(7) 0.0063(8) 0.0008(8)
C14 0.0243(7) 0.0197(7) 0.0230(8) 0.0068(6) 0.0050(6) 0.0049(5)
C15 0.0244(8) 0.0268(8) 0.0311(9) 0.0048(6) 0.0013(6) 0.0054(6)
C16 0.0291(8) 0.0294(8) 0.0322(9) 0.0046(7) -0.0072(7) 0.0048(6)
C17 0.0345(9) 0.0261(8) 0.0233(8) 0.0041(6) -0.0046(7) 0.0064(6)
O3 0.0264(5) 0.0269(5) 0.0204(5) 0.0058(4) 0.0019(4) 0.0058(4)
C18 0.0489(11) 0.0456(10) 0.0271(10) 0.0022(8) 0.0003(8) 0.0124(8)

loop_
_atom_type_symbol
_atom_type_description
_atom_type_scat_dispersion_real
_atom_type_scat_dispersion_imag
_atom_type_scat_source
C C 0.0033 0.0016 'International Tables Vol C Tables 4.2.6.8 and 6.1.1.4'
H H 0.0000 0.0000 'International Tables Vol C Tables 4.2.6.8 and 6.1.1.4'
O O 0.0106 0.0060 'International Tables Vol C Tables 4.2.6.8 and 6.1.1.4'

loop_
_geom_angle_atom_site_label_1
_geom_angle_atom_site_label_2
_geom_angle_atom_site_label_3
_geom_angle
_geom_angle_site_symmetry_1
_geom_angle_site_symmetry_3
C2 C1 C3 120.85(13) . 2_656
C2 C1 C4 120.04(13) . .
C3 C1 C4 118.85(13) 2_656 .
C1 C2 C3 119.26(13) . .
C1 C2 C9 119.75(12) . .
C3 C2 C9 120.99(13) . .
C1 C3 C2 119.89(13) 2_656 .
C1 C3 C14 119.38(12) 2_656 .
C2 C3 C14 120.73(13) . .
C5 C4 O1 110.00(12) . .
C5 C4 C1 132.74(13) . .
O1 C4 C1 117.25(11) . .
C4 C5 C6 106.51(12) . .
C4 C5 H5 126.7 . .
C6 C5 H5 126.7 . .
C7 C6 C5 107.15(13) . .
C7 C6 H6 126.4 . .
C5 C6 H6 126.4 . .
C6 C7 O1 109.56(13) . .
C6 C7 C8 134.72(13) . .
O1 C7 C8 115.71(12) . .
C4 O1 C7 106.78(10) . .
C7 C8 H8 109.5 . .
C7 C8 H8A 109.5 . .
H8 C8 H8A 109.5 . .
C7 C8 H8B 109.5 . .
H8 C8 H8B 109.5 . .
H8A C8 H8B 109.5 . .
C10 C9 O2 109.65(13) . .
C10 C9 C2 133.46(14) . .
O2 C9 C2 116.85(12) . .
C9 C10 C11 106.58(14) . .
C9 C10 H10 126.7 . .
C11 C10 H10 126.7 . .
C12 C11 C10 107.18(13) . .
C12 C11 H11 126.4 . .
C10 C11 H11 126.4 . .
C11 C12 O2 109.66(13) . .
C11 C12 C13 134.62(15) . .
O2 C12 C13 115.68(14) . .
C12 O2 C9 106.91(12) . .
C12 C13 H13 109.5 . .
C12 C13 H13A 109.5 . .
H13 C13 H13A 109.5 . .
C12 C13 H13B 109.5 . .
H13 C13 H13B 109.5 . .
H13A C13 H13B 109.5 . .
C15 C14 O3 109.69(13) . .
C15 C14 C3 132.50(13) . .
O3 C14 C3 117.52(12) . .
C14 C15 C16 106.62(14) . .
C14 C15 H15 126.7 . .
C16 C15 H15 126.7 . .
C17 C16 C15 107.40(14) . .
C17 C16 H16 126.3 . .
C15 C16 H16 126.3 . .
C16 C17 O3 109.72(14) . .
C16 C17 C18 133.63(15) . .
O3 C17 C18 116.62(14) . .
C17 O3 C14 106.56(12) . .
C17 C18 H18 109.5 . .
C17 C18 H18A 109.5 . .
H18 C18 H18A 109.5 . .
C17 C18 H18B 109.5 . .
H18 C18 H18B 109.5 . .
H18A C18 H18B 109.5 . .

loop_
_geom_bond_atom_site_label_1
_geom_bond_atom_site_label_2
_geom_bond_distance
_geom_bond_site_symmetry_2
C1 C2 1.401(2) .
C1 C3 1.406(2) 2_656
C1 C4 1.4764(19) .
C2 C3 1.4143(19) .
C2 C9 1.468(2) .
C3 C1 1.406(2) 2_656
C3 C14 1.469(2) .
C4 C5 1.3467(19) .
C4 O1 1.3775(17) .
C5 C6 1.434(2) .
C5 H5 0.9500 .
C6 C7 1.3456(19) .
C6 H6 0.9500 .
C7 O1 1.3799(16) .
C7 C8 1.481(2) .
C8 H8 0.9800 .
C8 H8A 0.9800 .
C8 H8B 0.9800 .
C9 C10 1.357(2) .
C9 O2 1.3776(17) .
C10 C11 1.426(2) .
C10 H10 0.9500 .
C11 C12 1.350(2) .
C11 H11 0.9500 .
C12 O2 1.3757(17) .
C12 C13 1.482(2) .
C13 H13 0.9800 .
C13 H13A 0.9800 .
C13 H13B 0.9800 .
C14 C15 1.353(2) .
C14 O3 1.3815(17) .
C15 C16 1.424(2) .
C15 H15 0.9500 .
C16 C17 1.344(2) .
C16 H16 0.9500 .
C17 O3 1.3795(18) .
C17 C18 1.484(2) .
C18 H18 0.9800 .
C18 H18A 0.9800 .
C18 H18B 0.9800 .

loop_
_geom_torsion_atom_site_label_1
_geom_torsion_atom_site_label_2
_geom_torsion_atom_site_label_3
_geom_torsion_atom_site_label_4
_geom_torsion
_geom_torsion_site_symmetry_1
_geom_torsion_site_symmetry_4
C3 C1 C2 C3 0.2(2) 2_656 .
C4 C1 C2 C3 174.34(11) . .
C3 C1 C2 C9 -178.98(11) 2_656 .
C4 C1 C2 C9 -4.88(18) . .
C1 C2 C3 C1 -0.2(2) . 2_656
C9 C2 C3 C1 178.98(11) . 2_656
C1 C2 C3 C14 -179.85(12) . .
C9 C2 C3 C14 -0.65(18) . .
C2 C1 C4 C5 -83.1(2) . .
C3 C1 C4 C5 91.1(2) 2_656 .
C2 C1 C4 O1 97.85(15) . .
C3 C1 C4 O1 -87.93(15) 2_656 .
O1 C4 C5 C6 0.55(16) . .
C1 C4 C5 C6 -178.54(15) . .
C4 C5 C6 C7 -0.27(17) . .
C5 C6 C7 O1 -0.12(17) . .
C5 C6 C7 C8 179.37(16) . .
C5 C4 O1 C7 -0.63(15) . .
C1 C4 O1 C7 178.62(12) . .
C6 C7 O1 C4 0.45(16) . .
C8 C7 O1 C4 -179.14(12) . .
C1 C2 C9 C10 -44.9(2) . .
C3 C2 C9 C10 135.90(16) . .
C1 C2 C9 O2 137.44(13) . .
C3 C2 C9 O2 -41.76(17) . .
O2 C9 C10 C11 0.94(16) . .
C2 C9 C10 C11 -176.84(14) . .
C9 C10 C11 C12 -0.56(16) . .
C10 C11 C12 O2 -0.03(16) . .
C10 C11 C12 C13 -177.51(16) . .
C11 C12 O2 C9 0.60(15) . .
C13 C12 O2 C9 178.61(12) . .
C10 C9 O2 C12 -0.96(15) . .
C2 C9 O2 C12 177.24(11) . .
C1 C3 C14 C15 -56.0(2) 2_656 .
C2 C3 C14 C15 123.63(17) . .
C1 C3 C14 O3 130.85(13) 2_656 .
C2 C3 C14 O3 -49.53(17) . .
O3 C14 C15 C16 1.25(16) . .
C3 C14 C15 C16 -172.31(14) . .
C14 C15 C16 C17 -0.83(17) . .
C15 C16 C17 O3 0.10(17) . .
C15 C16 C17 C18 -177.69(17) . .
C16 C17 O3 C14 0.66(15) . .
C18 C17 O3 C14 178.86(12) . .
C15 C14 O3 C17 -1.20(15) . .
C3 C14 O3 C17 173.45(11) . .
